data_4116950
loop_
_publ_author_name
'Sharada P. Kaiwar'
'Anthony Vodacek'
'Neil V. Blough'
'Robert S. Pilato'

_publ_section_title
;
 Excited State Properties of Quinoxaline-Substituted Platinum
 1,2-Enedithiolates
;
_journal_name_full 'Journal of the American Chemical Society'
_journal_page_first 3311
_journal_page_last 3316
_journal_paper_doi 10.1021/ja9626998
_journal_volume 119
_journal_year 1997
_chemical_formula_sum 'C38 H34 Cl4 N2 Ni P2 S2'
_chemical_formula_weight 845.24
_space_group_IT_number 19
_symmetry_cell_setting orthorhombic
_symmetry_space_group_name_Hall 'P 2ac 2ab'
_symmetry_space_group_name_H-M 'P 21 21 21'
_atom_sites_solution_hydrogens geom
_atom_sites_solution_primary direct
_atom_sites_solution_secondary difmap
_audit_creation_method SHELXL
_cell_angle_alpha 90.00
_cell_angle_beta 90.00
_cell_angle_gamma 90.00
_cell_formula_units_Z 4
_cell_length_a 11.381(2)
_cell_length_b 13.116(3)
_cell_length_c 25.846(5)
_cell_measurement_reflns_used 25
_cell_measurement_temperature 153(2)
_cell_measurement_theta_max 12.7
_cell_measurement_theta_min 9.6
_cell_volume 3858.1(13)
_computing_cell_refinement 'Enraf EXPRESS'
_computing_data_collection 'Enraf EXPRESS'
_computing_data_reduction 'Enraf EXPRESS'
_computing_molecular_graphics 'NRCVAX ORTEP, Siemens SHELXTL'
_computing_publication_material 'Siemens SHELXTL'
_computing_structure_refinement 'SHELXL-93 (Sheldrick, 1993)'
_computing_structure_solution 'SHELXS-86 (Sheldrick, 1990)'
_diffrn_ambient_temperature 153(2)
_diffrn_measurement_device 'Enraf-Nonius CAD4'
_diffrn_measurement_method '\w:2\t scans'
_diffrn_radiation_monochromator graphite
_diffrn_radiation_source 'fine-focus sealed tube'
_diffrn_radiation_type MoK\a
_diffrn_radiation_wavelength 0.71073
_diffrn_reflns_av_R_equivalents 0.1457
_diffrn_reflns_av_sigmaI/netI 0.1923
_diffrn_reflns_limit_h_max 12
_diffrn_reflns_limit_h_min -12
_diffrn_reflns_limit_k_max 14
_diffrn_reflns_limit_k_min 0
_diffrn_reflns_limit_l_max 27
_diffrn_reflns_limit_l_min -27
_diffrn_reflns_number 5961
_diffrn_reflns_theta_max 19.99
_diffrn_reflns_theta_min 2.21
_diffrn_standards_decay_% 0
_diffrn_standards_interval_time 60
_diffrn_standards_number 6
_exptl_absorpt_coefficient_mu 1.002
_exptl_absorpt_correction_T_max 0.2824
_exptl_absorpt_correction_T_min 0.2402
_exptl_absorpt_correction_type empirical
_exptl_crystal_colour red
_exptl_crystal_density_diffrn 1.455
_exptl_crystal_description needle
_exptl_crystal_F_000 1736
_exptl_crystal_size_max 0.25
_exptl_crystal_size_mid 0.20
_exptl_crystal_size_min 0.15
_refine_diff_density_max 0.597
_refine_diff_density_min -0.466
_refine_diff_density_rms 0.120
_refine_ls_abs_structure_details 'Flack H D (1983), Acta Cryst. A39, 876-881'
_refine_ls_abs_structure_Flack 0.01(7)
_refine_ls_extinction_method none
_refine_ls_goodness_of_fit_all 1.105
_refine_ls_goodness_of_fit_obs 1.232
_refine_ls_matrix_type full
_refine_ls_number_parameters 252
_refine_ls_number_reflns 3600
_refine_ls_number_restraints 0
_refine_ls_restrained_S_all 1.105
_refine_ls_restrained_S_obs 1.232
_refine_ls_R_factor_all 0.1604
_refine_ls_R_factor_obs 0.0983
_refine_ls_shift/esd_max 0.000
_refine_ls_shift/esd_mean 0.000
_refine_ls_structure_factor_coef Fsqd
_refine_ls_weighting_details 'w=1/[\s^2^(Fo^2^)+(0.0000P)^2^+37.5599P] where P=(Fo^2^+2Fc^2^)/3'
_refine_ls_weighting_scheme calc
_refine_ls_wR_factor_all 0.1857
_refine_ls_wR_factor_obs 0.1609
_reflns_number_observed 2247
_reflns_number_total 3600
_reflns_observed_criterion >2sigma(I)
_cod_data_source_file ja9626998_1.cif
_cod_data_source_block d
_cod_depositor_comments
;
The following automatic conversions were performed:

'_refine_ls_weighting_scheme' value 'calc
w=1/[\s^2^(Fo^2^)+(0.0000P)^2^+37.5599P] where P=(Fo^2^+2Fc^2^)/3'
was changed to 'calc'. New tag '_refine_ls_weighting_details' was
created. The value of the new tag was set to
'w=1/[\s^2^(Fo^2^)+(0.0000P)^2^+37.5599P] where P=(Fo^2^+2Fc^2^)/3'.

Automatic conversion script
Id: cif_fix_values 3143 2015-03-26 13:38:13Z robertas 
;
_cod_database_code 4116950

loop_
_symmetry_equiv_pos_as_xyz
'x, y, z'
'-x+1/2, -y, z+1/2'
'-x, y+1/2, -z+1/2'
'x+1/2, -y+1/2, -z'

loop_
_atom_site_aniso_label
_atom_site_aniso_U_11
_atom_site_aniso_U_22
_atom_site_aniso_U_33
_atom_site_aniso_U_23
_atom_site_aniso_U_13
_atom_site_aniso_U_12
Ni1 0.0138(14) 0.0148(13) 0.0168(15) -0.0001(13) 0.0011(14) 0.0004(13)
P1 0.019(3) 0.021(3) 0.013(3) -0.001(3) 0.000(3) 0.003(3)
P2 0.012(3) 0.013(3) 0.025(3) -0.006(3) 0.005(3) 0.000(3)
S1 0.015(3) 0.025(3) 0.024(3) 0.001(3) 0.000(3) 0.010(3)
S2 0.019(3) 0.026(3) 0.021(3) -0.003(3) -0.003(3) 0.001(3)
C51 0.061(19) 0.036(16) 0.067(19) 0.017(15) 0.025(16) -0.008(15)
Cl51 0.040(4) 0.086(5) 0.062(5) 0.025(5) -0.002(4) -0.022(4)
Cl52 0.048(4) 0.061(5) 0.072(5) -0.002(4) -0.006(4) -0.013(4)
C61 0.110(31) 0.050(20) 0.230(43) 0.059(25) -0.082(30) -0.069(22)
Cl61 0.091(7) 0.179(10) 0.087(6) -0.037(7) -0.014(6) 0.055(8)
Cl62 0.258(13) 0.074(6) 0.067(6) -0.003(6) 0.013(7) -0.001(8)

loop_
_atom_site_label
_atom_site_type_symbol
_atom_site_fract_x
_atom_site_fract_y
_atom_site_fract_z
_atom_site_U_iso_or_equiv
_atom_site_thermal_displace_type
_atom_site_occupancy
_atom_site_calc_flag
_atom_site_refinement_flags
Ni1 Ni 0.2009(2) 0.0687(2) 0.18897(10) 0.0151(6) Uani 1 d .
P1 P 0.0492(5) 0.1197(4) 0.1459(2) 0.0179(14) Uani 1 d .
P2 P 0.2431(4) -0.0274(4) 0.1235(2) 0.0164(14) Uani 1 d .
S1 S 0.3452(4) 0.0078(4) 0.2326(2) 0.0216(15) Uani 1 d .
S2 S 0.1531(4) 0.1700(4) 0.2497(2) 0.0218(14) Uani 1 d .
C1 C 0.3356(15) 0.0704(14) 0.2912(7) 0.018(5) Uiso 1 d .
H1 H 0.3906(15) 0.0545(14) 0.3176(7) 0.021 Uiso 1 calc R
C2 C 0.2523(15) 0.1411(13) 0.3006(7) 0.013(5) Uiso 1 d .
C3 C 0.2377(16) 0.1936(13) 0.3504(7) 0.016(5) Uiso 1 d .
C4 C 0.1372(17) 0.2535(14) 0.3602(8) 0.025(6) Uiso 1 d .
H4 H 0.0812(17) 0.2589(14) 0.3331(8) 0.030 Uiso 1 calc R
N1 N 0.1145(14) 0.3016(12) 0.4025(6) 0.028(5) Uiso 1 d .
C5 C 0.2014(19) 0.2965(14) 0.4406(7) 0.026(5) Uiso 1 d .
C6 C 0.1873(18) 0.3506(14) 0.4879(7) 0.025(6) Uiso 1 d .
H6 H 0.1226(18) 0.3952(14) 0.4931(7) 0.030 Uiso 1 calc R
C7 C 0.2682(17) 0.3366(15) 0.5248(8) 0.028(6) Uiso 1 d .
H7 H 0.2590(17) 0.3700(15) 0.5572(8) 0.033 Uiso 1 calc R
C8 C 0.3650(18) 0.2743(15) 0.5169(8) 0.029(6) Uiso 1 d .
H8 H 0.4219(18) 0.2675(15) 0.5436(8) 0.035 Uiso 1 calc R
C9 C 0.3803(18) 0.2222(15) 0.4712(8) 0.028(6) Uiso 1 d .
H9 H 0.4461(18) 0.1783(15) 0.4673(8) 0.033 Uiso 1 calc R
C10 C 0.3015(18) 0.2328(14) 0.4306(8) 0.023(5) Uiso 1 d .
N2 N 0.3172(13) 0.1819(11) 0.3859(6) 0.021(4) Uiso 1 d .
C11 C 0.0210(16) 0.2526(14) 0.1464(7) 0.013(5) Uiso 1 d .
C12 C 0.1003(18) 0.3229(15) 0.1257(8) 0.031(6) Uiso 1 d .
H12 H 0.1701(18) 0.2988(15) 0.1097(8) 0.037 Uiso 1 calc R
C13 C 0.0796(19) 0.4276(18) 0.1281(8) 0.047(7) Uiso 1 d .
H13 H 0.1303(19) 0.4732(18) 0.1103(8) 0.056 Uiso 1 calc R
C14 C -0.0100(18) 0.4641(16) 0.1549(8) 0.036(6) Uiso 1 d .
H14 H -0.0204(18) 0.5356(16) 0.1586(8) 0.043 Uiso 1 calc R
C15 C -0.0879(18) 0.3975(14) 0.1774(8) 0.029(6) Uiso 1 d .
H15 H -0.1541(18) 0.4239(14) 0.1953(8) 0.035 Uiso 1 calc R
C16 C -0.0729(18) 0.2950(15) 0.1747(7) 0.027(6) Uiso 1 d .
H16 H -0.1264(18) 0.2513(15) 0.1922(7) 0.033 Uiso 1 calc R
C21 C -0.0848(15) 0.0548(14) 0.1622(7) 0.015(5) Uiso 1 d .
C22 C -0.1851(17) 0.0584(15) 0.1300(7) 0.028(5) Uiso 1 d .
H22 H -0.1829(17) 0.0962(15) 0.0987(7) 0.034 Uiso 1 calc R
C23 C -0.2846(18) 0.0082(14) 0.1437(8) 0.032(6) Uiso 1 d .
H23 H -0.3509(18) 0.0093(14) 0.1214(8) 0.039 Uiso 1 calc R
C24 C -0.2898(19) -0.0457(14) 0.1911(8) 0.038(6) Uiso 1 d .
H24 H -0.3610(19) -0.0780(14) 0.2010(8) 0.046 Uiso 1 calc R
C25 C -0.1930(17) -0.0522(14) 0.2230(7) 0.024(5) Uiso 1 d .
H25 H -0.1952(17) -0.0918(14) 0.2538(7) 0.028 Uiso 1 calc R
C26 C -0.0936(17) 0.0000(14) 0.2092(7) 0.024(6) Uiso 1 d .
H26 H -0.0282(17) -0.0006(14) 0.2321(7) 0.029 Uiso 1 calc R
C27 C 0.0690(18) 0.0836(15) 0.0784(7) 0.031(6) Uiso 1 d .
H27A H -0.0069(18) 0.0850(15) 0.0598(7) 0.038 Uiso 1 calc R
H27B H 0.1243(18) 0.1307(15) 0.0610(7) 0.038 Uiso 1 calc R
C28 C 0.1192(15) -0.0247(13) 0.0798(7) 0.014(5) Uiso 1 d .
H28A H 0.1445(15) -0.0454(13) 0.0447(7) 0.017 Uiso 1 calc R
H28B H 0.0581(15) -0.0731(13) 0.0917(7) 0.017 Uiso 1 calc R
C31 C 0.2680(15) -0.1571(13) 0.1406(7) 0.009(5) Uiso 1 d .
C32 C 0.1820(19) -0.2117(15) 0.1659(7) 0.030(6) Uiso 1 d .
H32 H 0.1082(19) -0.1800(15) 0.1717(7) 0.036 Uiso 1 calc R
C33 C 0.1983(19) -0.3100(14) 0.1831(8) 0.030(5) Uiso 1 d .
H33 H 0.1374(19) -0.3451(14) 0.2008(8) 0.036 Uiso 1 calc R
C34 C 0.3042(18) -0.3556(15) 0.1740(7) 0.030(6) Uiso 1 d .
H34 H 0.3166(18) -0.4239(15) 0.1849(7) 0.037 Uiso 1 calc R
C35 C 0.3912(18) -0.3051(15) 0.1498(7) 0.028(6) Uiso 1 d .
H35 H 0.4648(18) -0.3378(15) 0.1449(7) 0.034 Uiso 1 calc R
C36 C 0.3762(16) -0.2069(13) 0.1317(7) 0.012(5) Uiso 1 d .
H36 H 0.4377(16) -0.1733(13) 0.1136(7) 0.015 Uiso 1 calc R
C41 C 0.3617(17) 0.0170(15) 0.0829(7) 0.020(5) Uiso 1 d .
C42 C 0.4124(17) 0.1084(15) 0.0940(8) 0.028(6) Uiso 1 d .
H42 H 0.3892(17) 0.1459(15) 0.1238(8) 0.034 Uiso 1 calc R
C43 C 0.5009(20) 0.1472(18) 0.0601(9) 0.048(7) Uiso 1 d .
H43 H 0.5388(20) 0.2095(18) 0.0686(9) 0.058 Uiso 1 calc R
C44 C 0.5325(19) 0.0980(16) 0.0165(9) 0.039(7) Uiso 1 d .
H44 H 0.5900(19) 0.1258(16) -0.0061(9) 0.047 Uiso 1 calc R
C45 C 0.4794(17) 0.0074(16) 0.0057(8) 0.033(6) Uiso 1 d .
H45 H 0.5018(17) -0.0283(16) -0.0247(8) 0.039 Uiso 1 calc R
C46 C 0.3925(16) -0.0353(15) 0.0379(7) 0.024(6) Uiso 1 d .
H46 H 0.3559(16) -0.0981(15) 0.0292(7) 0.029 Uiso 1 calc R
C51 C 0.5141(21) 0.7821(17) 0.2778(9) 0.055(8) Uani 1 d .
H51A H 0.5698(21) 0.7293(17) 0.2656(9) 0.066 Uiso 1 calc R
H51B H 0.4884(21) 0.8222(17) 0.2474(9) 0.066 Uiso 1 calc R
Cl51 Cl 0.3916(5) 0.7222(5) 0.3055(3) 0.063(2) Uani 1 d .
Cl52 Cl 0.5852(6) 0.8613(5) 0.3204(3) 0.060(2) Uani 1 d .
C61 C 0.3353(27) 0.9249(21) 0.4184(14) 0.130(16) Uani 1 d .
H61A H 0.2910(27) 0.9897(21) 0.4166(14) 0.156 Uiso 1 calc R
H61B H 0.3418(27) 0.8978(21) 0.3827(14) 0.156 Uiso 1 calc R
Cl61 Cl 0.2571(8) 0.8409(8) 0.4544(3) 0.119(4) Uani 1 d .
Cl62 Cl 0.4746(11) 0.9505(7) 0.4410(3) 0.133(4) Uani 1 d .

loop_
_atom_type_symbol
_atom_type_description
_atom_type_scat_dispersion_real
_atom_type_scat_dispersion_imag
_atom_type_scat_source
C C 0.0033 0.0016 'International Tables Vol C Tables 4.2.6.8 and 6.1.1.4'
H H 0.0000 0.0000 'International Tables Vol C Tables 4.2.6.8 and 6.1.1.4'
N N 0.0061 0.0033 'International Tables Vol C Tables 4.2.6.8 and 6.1.1.4'
P P 0.1023 0.0942 'International Tables Vol C Tables 4.2.6.8 and 6.1.1.4'
S S 0.1246 0.1234 'International Tables Vol C Tables 4.2.6.8 and 6.1.1.4'
Cl Cl 0.1484 0.1585 'International Tables Vol C Tables 4.2.6.8 and 6.1.1.4'
Ni Ni 0.3393 1.1124 'International Tables Vol C Tables 4.2.6.8 and 6.1.1.4'

loop_
_geom_angle_atom_site_label_1
_geom_angle_atom_site_label_2
_geom_angle_atom_site_label_3
_geom_angle
S2 Ni1 S1 92.3(2)
S2 Ni1 P1 89.0(2)
S1 Ni1 P1 175.9(3)
S2 Ni1 P2 176.0(2)
S1 Ni1 P2 91.4(2)
P1 Ni1 P2 87.4(2)
C11 P1 C21 108.1(9)
C11 P1 C27 106.5(9)
C21 P1 C27 101.9(9)
C11 P1 Ni1 116.5(7)
C21 P1 Ni1 114.3(6)
C27 P1 Ni1 108.3(7)
C31 P2 C41 109.4(9)
C31 P2 C28 107.3(8)
C41 P2 C28 102.3(8)
C31 P2 Ni1 113.5(6)
C41 P2 Ni1 115.6(7)
C28 P2 Ni1 107.7(6)
C1 S1 Ni1 103.6(6)
C2 S2 Ni1 104.6(6)
C2 C1 S1 122.0(14)
C1 C2 C3 124.0(17)
C1 C2 S2 117.4(14)
C3 C2 S2 118.6(13)
N2 C3 C4 120.3(18)
N2 C3 C2 119.1(17)
C4 C3 C2 120.6(17)
N1 C4 C3 125.9(19)
C4 N1 C5 115.6(18)
N1 C5 C6 120.1(19)
N1 C5 C10 117.6(18)
C6 C5 C10 122.3(19)
C7 C6 C5 117.8(20)
C6 C7 C8 121.5(20)
C9 C8 C7 121.3(20)
C8 C9 C10 121.2(20)
N2 C10 C9 120.9(19)
N2 C10 C5 123.2(18)
C9 C10 C5 115.8(18)
C3 N2 C10 117.1(17)
C12 C11 C16 115.4(17)
C12 C11 P1 122.0(15)
C16 C11 P1 121.9(14)
C13 C12 C11 121.6(20)
C14 C13 C12 120.6(23)
C13 C14 C15 119.3(21)
C16 C15 C14 121.9(21)
C15 C16 C11 120.8(20)
C22 C21 C26 117.7(17)
C22 C21 P1 122.2(14)
C26 C21 P1 120.1(14)
C23 C22 C21 120.4(19)
C22 C23 C24 120.1(20)
C25 C24 C23 121.0(19)
C26 C25 C24 118.3(18)
C25 C26 C21 122.4(19)
C28 C27 P1 105.3(13)
C27 C28 P2 108.8(13)
C32 C31 C36 117.1(17)
C32 C31 P2 120.1(14)
C36 C31 P2 122.7(13)
C33 C32 C31 123.0(21)
C34 C33 C32 118.3(21)
C35 C34 C33 120.9(19)
C34 C35 C36 121.7(20)
C35 C36 C31 119.0(18)
C42 C41 C46 120.1(19)
C42 C41 P2 118.6(16)
C46 C41 P2 120.9(15)
C41 C42 C43 118.9(20)
C44 C43 C42 122.1(23)
C43 C44 C45 118.0(23)
C44 C45 C46 122.6(22)
C41 C46 C45 118.2(19)
Cl52 C51 Cl51 112.6(13)
Cl61 C61 Cl62 115.1(19)

loop_
_geom_bond_atom_site_label_1
_geom_bond_atom_site_label_2
_geom_bond_distance
Ni1 S2 2.127(6)
Ni1 S1 2.146(5)
Ni1 P1 2.159(6)
Ni1 P2 2.163(6)
P1 C11 1.77(2)
P1 C21 1.80(2)
P1 C27 1.82(2)
P2 C31 1.78(2)
P2 C41 1.81(2)
P2 C28 1.81(2)
S1 C1 1.73(2)
S2 C2 1.77(2)
C1 C2 1.35(2)
C2 C3 1.47(2)
C3 N2 1.30(2)
C3 C4 1.41(2)
C4 N1 1.29(2)
N1 C5 1.40(2)
C5 C6 1.42(2)
C5 C10 1.44(3)
C6 C7 1.34(2)
C7 C8 1.39(2)
C8 C9 1.38(2)
C9 C10 1.39(2)
C10 N2 1.35(2)
C11 C12 1.40(2)
C11 C16 1.41(2)
C12 C13 1.40(3)
C13 C14 1.32(3)
C14 C15 1.37(2)
C15 C16 1.36(2)
C21 C22 1.41(2)
C21 C26 1.42(2)
C22 C23 1.36(2)
C23 C24 1.42(3)
C24 C25 1.38(2)
C25 C26 1.37(2)
C27 C28 1.53(2)
C31 C32 1.38(2)
C31 C36 1.41(2)
C32 C33 1.38(2)
C33 C34 1.37(2)
C34 C35 1.35(2)
C35 C36 1.38(2)
C41 C42 1.36(2)
C41 C46 1.40(2)
C42 C43 1.43(3)
C43 C44 1.35(3)
C44 C45 1.36(3)
C45 C46 1.41(2)
C51 Cl52 1.72(2)
C51 Cl51 1.75(2)
C61 Cl61 1.69(3)
C61 Cl62 1.72(3)

loop_
_geom_torsion_atom_site_label_1
_geom_torsion_atom_site_label_2
_geom_torsion_atom_site_label_3
_geom_torsion_atom_site_label_4
_geom_torsion
S2 C2 C3 C4 9.6(23)
S1 C1 C2 S2 -1.2(22)
